data_1536905
loop_
_publ_author_name
'Kortz, U.'

_publ_section_title
;
 Rare-Earth Substituted Polyoxoanions: [{La (C H3 C O O) (H2 O)2(a2-P2 W17
 O61)}2]16- and [{Nd (H2 O)3 (a2-P2 W17 O61)}2]14-
;
_journal_name_full 'Journal of Cluster Science'
_journal_page_first 205
_journal_page_last 214
_journal_volume 14
_journal_year 2003
_chemical_formula_sum 'H12 K4 Nd4.5 O183 P4 W34'
_chemical_name_systematic '(Nd (H2 O)3 (P2 W17 O61))2 K4 Nd2.5 O55'
_space_group_IT_number 14
_symmetry_space_group_name_Hall '-P 2yn'
_symmetry_space_group_name_H-M 'P 1 21/n 1'
_cell_angle_alpha 90
_cell_angle_beta 100.661
_cell_angle_gamma 90
_cell_formula_units_Z 2
_cell_length_a 17.503
_cell_length_b 23.7842
_cell_length_c 19.1869
_cell_volume 7849.537
_citation_journal_id_ASTM JCSCEB
_cod_data_source_file Kortz_JCSCEB_2003_848.cif
_cod_data_source_block H12K4Nd4.5O183P4W34
_cod_original_sg_symbol_Hall '-P 2ybc (x-z,y,z)'
_cod_database_code 1536905

loop_
_symmetry_equiv_pos_as_xyz
x,y,z
-x+1/2,y+1/2,-z+1/2
-x,-y,-z
x-1/2,-y-1/2,z-1/2

loop_
_atom_site_label
_atom_site_type_symbol
_atom_site_fract_x
_atom_site_fract_y
_atom_site_fract_z
_atom_site_occupancy
_atom_site_U_iso_or_equiv
O86 O-2 0.096 0.4039 0.643 0.5 0.0
O102 O-2 0.635 0.163 0.688 0.5 0.0
O105 O-2 0.611 0.078 0.77 0.5 0.0
O71 O-2 0.133 -0.1165 0.7669 1 0.0
O62 O-2 0.5219 0.083 0.9246 1 0.0
O67 O-2 -0.0531 -0.1741 0.5795 1 0.0
Nd2 Nd+3 -0.24202 0.37511 0.79341 0.75 0.0
O47 O-2 0.3072 0.2288 0.9729 1 0.0
O7 O-2 0.2262 0.0822 0.7932 1 0.0
O88 O-2 -0.063 0.168 1.126 0.5 0.0
O89 O-2 -0.257 0.601 0.975 0.5 0.0
O77 O-2 0.7294 0.2308 0.9753 1 0.0
O101 O-2 -0.098 0.571 1.037 0.5 0.0
O2 O-2 0.064 0.1726 0.8712 1 0.0
O68 O-2 0.0032 0.2682 0.4929 1 0.0
O31 O-2 0.0981 0.0741 0.9554 1 0.0
O93 O-2 -0.027 0.145 1.153 0.5 0.0
O40 O-2 0.2085 0.2272 0.608 1 0.0
O12 O-2 -0.1085 0.1311 0.6591 1 0.0
O37 O-2 -0.0179 -0.0441 0.665 1 0.0
O104 O-2 0.647 0.14 0.578 0.5 0.0
O100 O-2 0.364 0.232 0.549 0.5 0.0
W3 W+6 -0.02201 0.14318 0.62024 1 0.0
O38 O-2 0.1217 0.0037 0.7216 1 0.0
O21 O-2 0.016 0.071 0.6529 1 0.0
O28 O-2 0.1661 0.2664 0.9087 1 0.0
Nd4 Nd+3 -0.1785 0.53806 0.9399 0.25 0.0
O50 O-2 0.2736 0.0751 0.9465 1 0.0
O15 O-2 -0.2037 0.275 0.8118 1 0.0
O51 O-2 0.3862 0.1415 0.937 1 0.0
O87 O-2 -0.009 0.422 0.57 0.5 0.0
O74 O-2 -0.3237 0.431 0.8575 1 0.0
O95 O-2 -0.057 0.573 0.973 0.5 0.0
O98 O-2 0.625 0.179 0.826 0.5 0.0
O94 O-2 -0.163 0.56 1.07 0.5 0.0
O9 O-2 -0.1909 0.0679 0.8126 1 0.0
O59 O-2 0.4564 0.0839 0.7776 1 0.0
O103 O-2 0.017 0.451 0.885 0.5 0.0
W15 W+6 0.39136 0.10558 0.69142 1 0.0
O91 O-2 0.532 0.214 0.606 0.5 0.0
O24 O-2 0.0527 0.2799 0.8032 1 0.0
O42 O-2 0.3028 0.1374 0.6341 1 0.0
O54 O-2 0.37 0.0448 0.8689 1 0.0
W16 W+6 0.41244 0.22902 0.7792 1 0.0
O19 O-2 -0.0574 0.1298 0.5322 1 0.0
O14 O-2 -0.1723 0.1791 0.8891 1 0.0
W6 W+6 0.07354 0.14522 0.9901 1 0.0
W2 W+6 -0.14319 0.21768 0.81969 1 0.0
O55 O-2 0.2267 -0.0419 0.6482 1 0.0
W4 W+6 -0.00044 0.26554 0.70801 1 0.0
W8 W+6 0.01274 0.01246 0.71924 1 0.0
O99 O-2 0.639 0.212 0.741 0.5 0.0
O60 O-2 0.4761 0.282 0.7732 1 0.0
W11 W+6 0.26816 0.27007 0.88784 1 0.0
O20 O-2 -0.0297 0.2231 0.6219 1 0.0
O1 O-2 0.033 0.1712 0.7382 1 0.0
O29 O-2 -0.0278 0.1362 0.9685 1 0.0
W1 W+6 -0.16494 0.09562 0.73313 1 0.0
O26 O-2 0.0461 0.3321 0.9333 1 0.0
O79 O-2 0.6381 0.2797 0.8265 0.5 0.0
O22 O-2 0.0876 0.1555 0.6073 1 0.0
W12 W+6 0.28931 0.14958 0.97845 1 0.0
W14 W+6 0.2248 0.01366 0.70479 1 0.0
Nd3 Nd+3 -0.2849 0.3616 0.7917 0.25 0.0
O34 O-2 0.0696 -0.0421 0.9549 1 0.0
O46 O-2 0.2891 0.3377 0.918 1 0.0
O45 O-2 0.3207 0.2534 0.7161 1 0.0
O53 O-2 0.2654 -0.022 0.7914 1 0.0
K1 K+1 0.0831 -0.1092 0.6118 1 0.0
O36 O-2 0.1648 0.0046 0.8758 1 0.0
O82 O-2 -0.1567 0.3912 0.7028 0.5 0.0
O76 O-2 -0.2949 0.3161 0.6823 1 0.0
O32 O-2 0.1902 0.159 0.9883 1 0.0
Nd1 Nd+3 -0.14624 0.08599 0.93604 1 0.0
O43 O-2 0.2206 0.336 0.6608 1 0.0
O72 O-2 -0.0945 0.3722 0.8406 1 0.0
O5 O-2 0.2043 0.1736 0.7236 1 0.0
O23 O-2 -0.0233 0.3323 0.6772 1 0.0
O70 O-2 -0.3317 0.4363 0.7006 1 0.0
O84 O-2 -0.178 0.359 0.7053 0.5 0.0
O17 O-2 -0.0524 0.2473 0.8764 1 0.0
O81 O-2 0.0612 0.4511 0.7045 0.5 0.0
O8 O-2 0.3377 0.1458 0.785 1 0.0
O13 O-2 -0.087 0.0396 0.7292 1 0.0
O25 O-2 0.1054 0.2652 0.6856 1 0.0
O10 O-2 -0.2403 0.0699 0.6686 1 0.0
O80 O-2 -0.3651 0.3239 0.8029 0.5 0.0
O4 O-2 -0.0675 0.1414 0.8077 1 0.0
O63 O-2 -0.1989 -0.0121 0.9402 1 0.0
W7 W+6 0.05184 0.01333 0.89635 1 0.0
O49 O-2 0.3347 0.1385 1.0649 1 0.0
W9 W+6 0.19038 0.14695 0.60639 1 0.0
K2 K+1 0.0079 0.1385 1.1844 0.5 0.0
O64 O-2 -0.2908 0.0962 0.9162 1 0.0
W17 W+6 0.43699 0.10631 0.87196 1 0.0
O66 O-2 0.0751 -0.0013 0.5383 1 0.0
O33 O-2 -0.0445 0.0321 0.9003 1 0.0
O75 O-2 -0.2918 0.49 0.9769 1 0.0
O61 O-2 0.4743 0.1803 0.846 1 0.0
O44 O-2 0.2221 0.2827 0.7914 1 0.0
W13 W+6 0.26756 0.01397 0.88197 1 0.0
W10 W+6 0.21115 0.26907 0.69308 1 0.0
O96 O-2 -0.044 0.473 0.544 0.5 0.0
O16 O-2 -0.0895 0.2476 0.7405 1 0.0
O73 O-2 -0.1861 0.4695 0.8157 1 0.0
O35 O-2 0.0253 -0.0267 0.8081 1 0.0
O57 O-2 0.442 0.0784 0.6304 1 0.0
O18 O-2 -0.1798 0.1347 1.0408 1 0.0
O41 O-2 0.1865 0.0718 0.6423 1 0.0
O78 O-2 -0.144 0.4896 0.5978 1 0.0
O3 O-2 0.0473 0.0786 0.8059 1 0.0
K3 K+1 0.0626 0.3874 0.5807 0.5 0.0
O39 O-2 0.1862 0.1342 0.5171 1 0.0
O27 O-2 0.0683 0.2267 0.9871 1 0.0
O90 O-2 0.011 0.257 1.109 0.5 0.0
O48 O-2 0.3617 0.2546 0.8536 1 0.0
O11 O-2 -0.1995 0.1701 0.7426 1 0.0
O6 O-2 0.2424 0.1759 0.86 1 0.0
O69 O-2 -0.2312 0.2303 0.6095 1 0.0
O30 O-2 0.0916 0.1335 1.0808 1 0.0
O85 O-2 0.364 -0.1082 0.6858 0.5 0.0
O65 O-2 0.6259 0.145 1.0231 1 0.0
O83 O-2 -0.2095 0.3575 0.9243 0.5 0.0
P2 P+5 0.2507 0.1441 0.7907 1 0.0
O52 O-2 0.3049 -0.0401 0.9362 1 0.0
O97 O-2 -0.128 0.455 0.996 0.5 0.0
O58 O-2 0.4362 0.1804 0.7049 1 0.0
O92 O-2 -0.075 0.503 0.74 0.5 0.0
O56 O-2 0.3247 0.0443 0.7034 1 0.0
P1 P+5 0.0199 0.1419 0.8052 1 0.0
W5 W+6 0.05728 0.26607 0.90072 1 0.0
